data_4319663
loop_
_publ_author_name
'James E. Redman'
'Neil Feeder'
'Simon J. Teat'
'Jeremy K. M. Sanders'

_publ_contact_author
;
  Jeremy K. M. Sanders
  University Chemical Laboratory
  University of Cambridge
  Lensfield Road
  Cambridge, CB2 1EW
  UK
;
_publ_contact_author_email jkms@cam.ac.uk
_publ_contact_author_fax 44(1223)336017
_publ_contact_author_phone 44(1223)336411
_publ_section_title
;
 Rh(III) Porphyrins as Building Blocks for Porphyrin Coordination Arrays:
 From Dimers to Heterometallic Undecamers
;
_journal_name_full 'Inorganic Chemistry'
_journal_page_first 2486
_journal_page_last 2499
_journal_paper_doi 10.1021/ic001038f
_journal_volume 40
_journal_year 2001
_chemical_formula_moiety 'C60 H76 I N4 Rh'
_chemical_formula_sum 'C60 H76 I N4 Rh'
_chemical_formula_weight 1083.06
_chemical_name_systematic
; 
 ? 
;
_space_group_IT_number 2
_symmetry_cell_setting triclinic
_symmetry_space_group_name_Hall '-P 1'
_symmetry_space_group_name_H-M 'P -1'
_atom_sites_solution_hydrogens geom
_atom_sites_solution_primary direct
_atom_sites_solution_secondary difmap
_audit_creation_method SHELXL-97
_cell_angle_alpha 91.099(5)
_cell_angle_beta 107.205(5)
_cell_angle_gamma 97.343(6)
_cell_formula_units_Z 2
_cell_length_a 12.833(4)
_cell_length_b 14.638(5)
_cell_length_c 14.986(5)
_cell_measurement_reflns_used 8192
_cell_measurement_temperature 150(2)
_cell_measurement_theta_max 29.00
_cell_measurement_theta_min 2.35
_cell_volume 2662.3(15)
_computing_cell_refinement 'HKL Scalepack (Otwinowski & Minor 1997)'
_computing_data_collection
; 
"Collect" data collection software, Nonius B.V., 1998. 
;
_computing_data_reduction
; 
"Collect" data collection software, Nonius B.V., 1998. 
;
_computing_structure_refinement 'SHELXL-97 (Sheldrick, 1997)'
_computing_structure_solution 'SHELXS-97 (Sheldrick, 1990)'
_diffrn_ambient_temperature 150(2)
_diffrn_measured_fraction_theta_full 0.999
_diffrn_measured_fraction_theta_max 0.999
_diffrn_measurement_device_type 'Nonius KappaCCD'
_diffrn_measurement_method CCD
_diffrn_radiation_wavelength 0.6923
_diffrn_reflns_av_R_equivalents 0.0609
_diffrn_reflns_av_sigmaI/netI 0.0652
_diffrn_reflns_limit_h_max 14
_diffrn_reflns_limit_h_min -14
_diffrn_reflns_limit_k_max 16
_diffrn_reflns_limit_k_min -16
_diffrn_reflns_limit_l_max 16
_diffrn_reflns_limit_l_min -16
_diffrn_reflns_number 16745
_diffrn_reflns_theta_full 22.50
_diffrn_reflns_theta_max 22.50
_diffrn_reflns_theta_min 1.80
_exptl_absorpt_coefficient_mu 0.942
_exptl_absorpt_correction_T_max 0.9633
_exptl_absorpt_correction_T_min 0.9117
_exptl_crystal_colour black
_exptl_crystal_density_diffrn 1.351
_exptl_crystal_density_method 'not measured'
_exptl_crystal_description block
_exptl_crystal_F_000 1124
_exptl_crystal_size_max 0.10
_exptl_crystal_size_mid 0.08
_exptl_crystal_size_min 0.04
_refine_diff_density_max 2.815
_refine_diff_density_min -3.215
_refine_diff_density_rms 0.256
_refine_ls_extinction_method none
_refine_ls_goodness_of_fit_ref 1.111
_refine_ls_hydrogen_treatment mixed
_refine_ls_matrix_type full
_refine_ls_number_parameters 294
_refine_ls_number_reflns 7520
_refine_ls_number_restraints 43
_refine_ls_restrained_S_all 1.109
_refine_ls_R_factor_all 0.1593
_refine_ls_R_factor_gt 0.1290
_refine_ls_shift/su_max 0.085
_refine_ls_shift/su_mean 0.002
_refine_ls_structure_factor_coef Fsqd
_refine_ls_weighting_details 'calc w=1/[\s^2^(Fo^2^)+(0.0953P)^2^+128.2235P] where P=(Fo^2^+2Fc^2^)/3'
_refine_ls_weighting_scheme calc
_refine_ls_wR_factor_gt 0.3187
_refine_ls_wR_factor_ref 0.3398
_reflns_number_gt 5853
_reflns_number_total 7520
_reflns_threshold_expression >2sigma(I)
_cod_data_source_file ic001038f_05.cif
_cod_data_source_block js0010
_cod_depositor_comments
;
The following automatic conversions were performed:

'_symmetry_cell_setting' value 'Triclinic' changed to 'triclinic'
according to the built-in table from CIF Core dictionary named
'cif_core.dic' version 2.4.1 from 2010-06-29.

Automatic conversion script
Id: cif_fix_values 1646 2011-03-28 12:23:43Z adriana 
;
_cod_original_cell_volume 2662.2(15)
_cod_database_code 4319663

loop_
_symmetry_equiv_pos_as_xyz
'x, y, z'
'-x, -y, -z'

loop_
_atom_site_label
_atom_site_type_symbol
_atom_site_fract_x
_atom_site_fract_y
_atom_site_fract_z
_atom_site_U_iso_or_equiv
_atom_site_adp_type
_atom_site_occupancy
_atom_site_symmetry_multiplicity
_atom_site_calc_flag
_atom_site_refinement_flags
_atom_site_disorder_assembly
_atom_site_disorder_group
I1 I 0.34499(13) 0.15313(12) 0.15858(11) 0.0637(5) Uani 1 1 d . . .
Rh1 Rh 0.21445(9) 0.00868(8) 0.08377(7) 0.0158(4) Uani 1 1 d . . .
N1 N 0.0950(10) 0.0879(8) 0.0383(8) 0.021(3) Uiso 1 1 d . A .
N2 N 0.2421(9) 0.0217(8) -0.0430(8) 0.015(3) Uiso 1 1 d . A .
N3 N 0.3233(9) -0.0815(8) 0.1234(8) 0.015(2) Uiso 1 1 d . A .
N4 N 0.1829(9) -0.0088(8) 0.2086(8) 0.017(3) Uiso 1 1 d . A .
C1 C 0.0367(13) 0.0892(10) 0.1807(11) 0.024(3) Uiso 1 1 d . . .
H1 H -0.0130 0.1122 0.2085 0.028 Uiso 1 1 calc R . .
C2 C 0.0267(12) 0.1129(10) 0.0889(10) 0.022(3) Uiso 1 1 d . A .
C3 C -0.0476(13) 0.1710(11) 0.0396(11) 0.026(4) Uiso 1 1 d . . .
C4 C -0.0238(13) 0.1868(11) -0.0430(11) 0.024(3) Uiso 1 1 d . A .
C5 C 0.0679(12) 0.1363(10) -0.0422(10) 0.020(3) Uiso 1 1 d . . .
C6 C 0.1237(12) 0.1383(10) -0.1105(10) 0.020(3) Uiso 1 1 d . A .
C7 C 0.2039(11) 0.0824(9) -0.1110(10) 0.016(3) Uiso 1 1 d . . .
C8 C 0.2571(12) 0.0716(10) -0.1855(11) 0.023(3) Uiso 1 1 d . A .
C9 C 0.3254(11) 0.0074(9) -0.1601(10) 0.016(3) Uiso 1 1 d . . .
C10 C 0.3187(11) -0.0224(10) -0.0696(10) 0.017(3) Uiso 1 1 d . A .
C11 C 0.3806(12) -0.0835(10) -0.0202(10) 0.020(3) Uiso 1 1 d . . .
H11 H 0.4276 -0.1094 -0.0492 0.024 Uiso 1 1 calc R A .
C12 C 0.3832(12) -0.1130(10) 0.0694(10) 0.020(3) Uiso 1 1 d . A .
C13 C 0.4494(12) -0.1813(10) 0.1150(10) 0.019(3) Uiso 1 1 d . . .
C14 C 0.4314(13) -0.1915(11) 0.2002(11) 0.024(3) Uiso 1 1 d . A .
C15 C 0.3554(12) -0.1257(10) 0.2079(10) 0.021(3) Uiso 1 1 d . . .
C16 C 0.3214(12) -0.1069(10) 0.2857(10) 0.019(3) Uiso 1 1 d . A .
C17 C 0.2402(12) -0.0512(10) 0.2861(10) 0.020(3) Uiso 1 1 d . . .
C18 C 0.2019(13) -0.0298(11) 0.3660(11) 0.027(4) Uiso 1 1 d . A .
C19 C 0.1189(13) 0.0249(11) 0.3340(11) 0.027(4) Uiso 1 1 d . . .
C20 C 0.1079(13) 0.0378(11) 0.2347(11) 0.024(3) Uiso 1 1 d . A .
C21 C -0.0840(13) 0.2460(11) -0.1167(11) 0.026(3) Uiso 1 1 d . . .
H21A H -0.1423 0.2696 -0.0969 0.039 Uiso 1 1 calc R A .
H21B H -0.1166 0.2091 -0.1759 0.039 Uiso 1 1 calc R . .
H21C H -0.0321 0.2979 -0.1251 0.039 Uiso 1 1 calc R . .
C22 C 0.2426(15) 0.1197(12) -0.2747(12) 0.036(4) Uiso 1 1 d . . .
H22A H 0.2970 0.1042 -0.3045 0.054 Uiso 1 1 calc R A .
H22B H 0.2530 0.1866 -0.2611 0.054 Uiso 1 1 calc R . .
H22C H 0.1682 0.0999 -0.3170 0.054 Uiso 1 1 calc R . .
C23 C 0.4808(14) -0.2602(12) 0.2678(12) 0.035(4) Uiso 1 1 d . . .
H23A H 0.4220 -0.2997 0.2836 0.052 Uiso 1 1 calc R A .
H23B H 0.5315 -0.2273 0.3249 0.052 Uiso 1 1 calc R . .
H23C H 0.5211 -0.2982 0.2391 0.052 Uiso 1 1 calc R . .
C24 C 0.2335(15) -0.0616(13) 0.4617(13) 0.040(4) Uiso 1 1 d . . .
H24A H 0.1828 -0.0437 0.4945 0.060 Uiso 1 1 calc R A .
H24B H 0.3088 -0.0334 0.4954 0.060 Uiso 1 1 calc R . .
H24C H 0.2298 -0.1289 0.4590 0.060 Uiso 1 1 calc R . .
C25 C -0.1216(13) 0.2199(10) 0.0777(11) 0.0311(19) Uiso 0.50 1 d PD A 1
H25A H -0.1587 0.1763 0.1121 0.037 Uiso 0.50 1 calc PR A 1
H25B H -0.1792 0.2404 0.0251 0.037 Uiso 0.50 1 calc PR A 1
C26 C -0.061(3) 0.3031(15) 0.1430(15) 0.046(3) Uiso 0.50 1 d PD A 1
H26A H 0.0008 0.2839 0.1929 0.055 Uiso 0.50 1 calc PR A 1
H26B H -0.1118 0.3273 0.1730 0.055 Uiso 0.50 1 calc PR A 1
C27 C -0.016(3) 0.3790(15) 0.0908(19) 0.057(3) Uiso 0.50 1 d PD A 1
H27A H 0.0403 0.3566 0.0665 0.068 Uiso 0.50 1 calc PR A 1
H27B H -0.0768 0.3929 0.0365 0.068 Uiso 0.50 1 calc PR A 1
C28 C 0.034(2) 0.4668(14) 0.151(3) 0.066(4) Uiso 0.50 1 d PD A 1
H28A H -0.0053 0.4732 0.1982 0.080 Uiso 0.50 1 calc PR A 1
H28B H 0.0242 0.5202 0.1117 0.080 Uiso 0.50 1 calc PR A 1
C29 C 0.156(3) 0.468(3) 0.201(4) 0.097(5) Uiso 0.50 1 d PD A 1
H29A H 0.1941 0.4552 0.1552 0.116 Uiso 0.50 1 calc PR A 1
H29B H 0.1652 0.4192 0.2465 0.116 Uiso 0.50 1 calc PR A 1
C30 C 0.208(4) 0.561(3) 0.254(5) 0.119(7) Uiso 0.50 1 d PD A 1
H30A H 0.2839 0.5561 0.2918 0.178 Uiso 0.50 1 calc PR A 1
H30B H 0.1655 0.5776 0.2942 0.178 Uiso 0.50 1 calc PR A 1
H30C H 0.2098 0.6081 0.2085 0.178 Uiso 0.50 1 calc PR A 1
C25' C -0.1216(13) 0.2199(10) 0.0777(11) 0.0311(19) Uiso 0.50 1 d PD A 2
H25C H -0.1323 0.1874 0.1324 0.037 Uiso 0.50 1 calc PR A 2
H25D H -0.1944 0.2144 0.0296 0.037 Uiso 0.50 1 calc PR A 2
C26' C -0.0824(19) 0.325(2) 0.109(3) 0.046(3) Uiso 0.50 1 d PD A 2
H26C H -0.0918 0.3616 0.0529 0.055 Uiso 0.50 1 calc PR A 2
H26D H -0.1281 0.3465 0.1458 0.055 Uiso 0.50 1 calc PR A 2
C27' C 0.037(2) 0.3395(15) 0.167(2) 0.057(3) Uiso 0.50 1 d PD A 2
H27C H 0.0452 0.3054 0.2250 0.068 Uiso 0.50 1 calc PR A 2
H27D H 0.0816 0.3132 0.1318 0.068 Uiso 0.50 1 calc PR A 2
C28' C 0.083(3) 0.4398(19) 0.195(3) 0.066(4) Uiso 0.50 1 d PD A 2
H28C H 0.1292 0.4454 0.2610 0.080 Uiso 0.50 1 calc PR A 2
H28D H 0.0213 0.4754 0.1894 0.080 Uiso 0.50 1 calc PR A 2
C29' C 0.152(4) 0.482(3) 0.135(3) 0.097(5) Uiso 0.50 1 d PD A 2
H29C H 0.1026 0.5040 0.0783 0.116 Uiso 0.50 1 calc PR A 2
H29D H 0.1895 0.4337 0.1158 0.116 Uiso 0.50 1 calc PR A 2
C30' C 0.237(4) 0.562(4) 0.187(5) 0.119(7) Uiso 0.50 1 d PD A 2
H30D H 0.2779 0.5879 0.1451 0.178 Uiso 0.50 1 calc PR A 2
H30E H 0.2890 0.5396 0.2418 0.178 Uiso 0.50 1 calc PR A 2
H30F H 0.2007 0.6093 0.2073 0.178 Uiso 0.50 1 calc PR A 2
C31 C 0.3917(13) -0.0319(10) -0.2157(11) 0.0311(19) Uiso 0.65 1 d PD A 1
H31A H 0.4327 0.0200 -0.2381 0.037 Uiso 0.65 1 calc PR A 1
H31B H 0.4467 -0.0654 -0.1732 0.037 Uiso 0.65 1 calc PR A 1
C32 C 0.327(2) -0.0962(13) -0.2987(12) 0.046(3) Uiso 0.65 1 d PD A 1
H32A H 0.3739 -0.1031 -0.3397 0.055 Uiso 0.65 1 calc PR A 1
H32B H 0.2627 -0.0680 -0.3349 0.055 Uiso 0.65 1 calc PR A 1
C33 C 0.287(3) -0.1913(12) -0.2730(15) 0.057(3) Uiso 0.65 1 d PD A 1
H33A H 0.2529 -0.1850 -0.2224 0.068 Uiso 0.65 1 calc PR A 1
H33B H 0.3504 -0.2256 -0.2496 0.068 Uiso 0.65 1 calc PR A 1
C34 C 0.203(3) -0.2454(14) -0.3575(19) 0.066(4) Uiso 0.65 1 d PD A 1
H34A H 0.1341 -0.2172 -0.3730 0.080 Uiso 0.65 1 calc PR A 1
H34B H 0.2317 -0.2402 -0.4119 0.080 Uiso 0.65 1 calc PR A 1
C35 C 0.176(3) -0.3459(15) -0.342(2) 0.097(5) Uiso 0.65 1 d PD A 1
H35A H 0.1521 -0.3513 -0.2854 0.116 Uiso 0.65 1 calc PR A 1
H35B H 0.2441 -0.3754 -0.3311 0.116 Uiso 0.65 1 calc PR A 1
C36 C 0.087(4) -0.397(2) -0.425(3) 0.119(7) Uiso 0.65 1 d PD A 1
H36A H 0.0749 -0.4625 -0.4125 0.178 Uiso 0.65 1 calc PR A 1
H36B H 0.1100 -0.3911 -0.4815 0.178 Uiso 0.65 1 calc PR A 1
H36C H 0.0185 -0.3706 -0.4337 0.178 Uiso 0.65 1 calc PR A 1
C31' C 0.3917(13) -0.0319(10) -0.2157(11) 0.0311(19) Uiso 0.35 1 d P A 2
H31C H 0.3891 0.0074 -0.2691 0.037 Uiso 0.35 1 calc PR A 2
H31D H 0.4692 -0.0236 -0.1755 0.037 Uiso 0.35 1 calc PR A 2
C32' C 0.366(3) -0.126(3) -0.253(4) 0.046(3) Uiso 0.35 1 d PD A 2
H32C H 0.4018 -0.1653 -0.2033 0.055 Uiso 0.35 1 calc PR A 2
H32D H 0.3993 -0.1314 -0.3042 0.055 Uiso 0.35 1 calc PR A 2
C33' C 0.245(2) -0.167(2) -0.291(4) 0.057(3) Uiso 0.35 1 d PD A 2
H33C H 0.2080 -0.1295 -0.3421 0.068 Uiso 0.35 1 calc PR A 2
H33D H 0.2103 -0.1630 -0.2406 0.068 Uiso 0.35 1 calc PR A 2
C34' C 0.230(4) -0.267(2) -0.328(5) 0.066(4) Uiso 0.35 1 d PD A 2
H34C H 0.2861 -0.2749 -0.3591 0.080 Uiso 0.35 1 calc PR A 2
H34D H 0.2409 -0.3071 -0.2743 0.080 Uiso 0.35 1 calc PR A 2
C35' C 0.116(4) -0.296(4) -0.396(5) 0.097(5) Uiso 0.35 1 d PD A 2
H35C H 0.0603 -0.2945 -0.3625 0.116 Uiso 0.35 1 calc PR A 2
H35D H 0.1017 -0.2514 -0.4454 0.116 Uiso 0.35 1 calc PR A 2
C36' C 0.104(7) -0.392(4) -0.441(7) 0.119(7) Uiso 0.35 1 d PD A 2
H36D H 0.0292 -0.4074 -0.4850 0.178 Uiso 0.35 1 calc PR A 2
H36E H 0.1154 -0.4369 -0.3927 0.178 Uiso 0.35 1 calc PR A 2
H36F H 0.1579 -0.3938 -0.4752 0.178 Uiso 0.35 1 calc PR A 2
C37 C 0.5127(12) -0.2382(10) 0.0678(10) 0.0311(19) Uiso 1 1 d D A .
H37A H 0.5533 -0.1967 0.0342 0.037 Uiso 1 1 calc R . .
H37B H 0.5673 -0.2666 0.1164 0.037 Uiso 1 1 calc R . .
C38 C 0.4374(12) -0.3137(11) -0.0009(12) 0.046(3) Uiso 1 1 d D . .
H38A H 0.4028 -0.3588 0.0339 0.055 Uiso 1 1 calc R A .
H38B H 0.3778 -0.2859 -0.0453 0.055 Uiso 1 1 calc R . .
C39 C 0.4970(13) -0.3640(12) -0.0558(13) 0.057(3) Uiso 1 1 d D A .
H39A H 0.5549 -0.3936 -0.0116 0.068 Uiso 1 1 calc R . .
H39B H 0.5335 -0.3187 -0.0891 0.068 Uiso 1 1 calc R . .
C40 C 0.4202(14) -0.4371(13) -0.1262(13) 0.066(4) Uiso 1 1 d D . .
H40A H 0.3849 -0.4830 -0.0926 0.080 Uiso 1 1 calc R A .
H40B H 0.3614 -0.4077 -0.1694 0.080 Uiso 1 1 calc R . .
C41 C 0.479(2) -0.4865(13) -0.1828(15) 0.097(5) Uiso 1 1 d D A .
H41A H 0.5445 -0.5078 -0.1395 0.116 Uiso 1 1 calc R . .
H41B H 0.4290 -0.5417 -0.2169 0.116 Uiso 1 1 calc R . .
C42 C 0.514(3) -0.426(2) -0.252(2) 0.119(7) Uiso 1 1 d D . .
H42A H 0.5524 -0.4609 -0.2862 0.178 Uiso 1 1 calc R A .
H42B H 0.5642 -0.3716 -0.2188 0.178 Uiso 1 1 calc R . .
H42C H 0.4493 -0.4065 -0.2966 0.178 Uiso 1 1 calc R . .
C43 C 0.0524(14) 0.0636(12) 0.3873(12) 0.0311(19) Uiso 1 1 d . A .
H43A H 0.0236 0.0137 0.4209 0.037 Uiso 1 1 calc R . .
H43B H -0.0114 0.0860 0.3426 0.037 Uiso 1 1 calc R . .
C44 C 0.1159(17) 0.1419(13) 0.4572(14) 0.046(3) Uiso 1 1 d . . .
H44A H 0.1760 0.1176 0.5045 0.055 Uiso 1 1 calc R A .
H44B H 0.0658 0.1628 0.4901 0.055 Uiso 1 1 calc R . .
C45 C 0.1657(19) 0.2250(15) 0.4177(16) 0.057(3) Uiso 1 1 d . A .
H45A H 0.2114 0.2037 0.3807 0.068 Uiso 1 1 calc R . .
H45B H 0.1053 0.2526 0.3743 0.068 Uiso 1 1 calc R . .
C46 C 0.236(2) 0.2990(17) 0.4895(18) 0.066(4) Uiso 1 1 d . . .
H46A H 0.1917 0.3166 0.5295 0.080 Uiso 1 1 calc R A .
H46B H 0.2990 0.2721 0.5301 0.080 Uiso 1 1 calc R . .
C47 C 0.277(3) 0.378(2) 0.455(2) 0.097(5) Uiso 1 1 d . A .
H47A H 0.2135 0.4091 0.4208 0.116 Uiso 1 1 calc R . .
H47B H 0.3134 0.3601 0.4095 0.116 Uiso 1 1 calc R . .
C48 C 0.355(3) 0.446(3) 0.525(3) 0.119(7) Uiso 1 1 d . . .
H48A H 0.3784 0.4991 0.4927 0.178 Uiso 1 1 calc R A .
H48B H 0.4193 0.4176 0.5581 0.178 Uiso 1 1 calc R . .
H48C H 0.3191 0.4670 0.5693 0.178 Uiso 1 1 calc R . .
C49 C 0.1076(12) 0.2116(10) -0.1785(11) 0.023(3) Uiso 1 1 d . . .
C50 C 0.1705(17) 0.2967(13) -0.1542(14) 0.046(5) Uiso 1 1 d . A .
H50 H 0.2253 0.3068 -0.0951 0.055 Uiso 1 1 calc R . .
C51 C 0.156(2) 0.3693(18) -0.2149(18) 0.071(7) Uiso 1 1 d . . .
H51 H 0.1988 0.4282 -0.1969 0.085 Uiso 1 1 calc R A .
C52 C 0.0782(18) 0.3529(16) -0.3000(16) 0.056(6) Uiso 1 1 d . A .
H52 H 0.0676 0.4017 -0.3412 0.067 Uiso 1 1 calc R . .
C53 C 0.0159(16) 0.2705(13) -0.3280(14) 0.045(5) Uiso 1 1 d . . .
H53 H -0.0373 0.2607 -0.3881 0.054 Uiso 1 1 calc R A .
C54 C 0.0315(14) 0.2003(12) -0.2669(12) 0.033(4) Uiso 1 1 d . A .
H54 H -0.0118 0.1417 -0.2865 0.039 Uiso 1 1 calc R . .
C55 C 0.3747(12) -0.1511(10) 0.3733(11) 0.023(3) Uiso 1 1 d . . .
C56 C 0.4740(14) -0.1083(12) 0.4332(12) 0.033(4) Uiso 1 1 d . A .
H56 H 0.5085 -0.0524 0.4171 0.040 Uiso 1 1 calc R . .
C57 C 0.5243(19) -0.1473(16) 0.5180(16) 0.058(6) Uiso 1 1 d . . .
H57 H 0.5907 -0.1172 0.5609 0.070 Uiso 1 1 calc R A .
C58 C 0.4743(19) -0.2294(16) 0.5361(17) 0.062(6) Uiso 1 1 d . A .
H58 H 0.5088 -0.2564 0.5925 0.074 Uiso 1 1 calc R . .
C59 C 0.3796(18) -0.2747(15) 0.4796(15) 0.052(5) Uiso 1 1 d . . .
H59 H 0.3484 -0.3320 0.4957 0.063 Uiso 1 1 calc R A .
C60 C 0.3269(17) -0.2349(13) 0.3947(14) 0.045(5) Uiso 1 1 d . A .
H60 H 0.2597 -0.2655 0.3533 0.053 Uiso 1 1 calc R . .

loop_
_atom_site_aniso_label
_atom_site_aniso_U_11
_atom_site_aniso_U_22
_atom_site_aniso_U_33
_atom_site_aniso_U_23
_atom_site_aniso_U_13
_atom_site_aniso_U_12
I1 0.0520(9) 0.0791(12) 0.0594(10) 0.0041(8) 0.0163(7) 0.0078(8)
Rh1 0.0110(6) 0.0340(7) 0.0052(5) 0.0036(5) 0.0061(4) 0.0051(5)

loop_
_atom_type_symbol
_atom_type_description
_atom_type_scat_dispersion_real
_atom_type_scat_dispersion_imag
_atom_type_scat_source
C C 0.0033 0.0016 'International Tables Vol C Tables 4.2.6.8 and 6.1.1.4'
H H 0.0000 0.0000 'International Tables Vol C Tables 4.2.6.8 and 6.1.1.4'
N N 0.0061 0.0033 'International Tables Vol C Tables 4.2.6.8 and 6.1.1.4'
Rh Rh -1.1178 0.9187 'International Tables Vol C Tables 4.2.6.8 and 6.1.1.4'
I I -0.4742 1.8119 'International Tables Vol C Tables 4.2.6.8 and 6.1.1.4'

loop_
_geom_angle_atom_site_label_1
_geom_angle_atom_site_label_2
_geom_angle_atom_site_label_3
_geom_angle
_geom_angle_site_symmetry_1
_geom_angle_site_symmetry_3
_geom_angle_publ_flag
N1 Rh1 N3 174.4(5) . . ?
N1 Rh1 N2 87.1(5) . . ?
N3 Rh1 N2 92.6(4) . . ?
N1 Rh1 N4 93.1(5) . . ?
N3 Rh1 N4 87.1(4) . . ?
N2 Rh1 N4 177.8(5) . . ?
N1 Rh1 I1 88.5(3) . . ?
N3 Rh1 I1 97.1(3) . . ?
N2 Rh1 I1 94.1(3) . . ?
N4 Rh1 I1 88.0(3) . . ?
C5 N1 C2 104.7(12) . . ?
C5 N1 Rh1 129.9(10) . . ?
C2 N1 Rh1 125.1(10) . . ?
C7 N2 C10 107.1(11) . . ?
C7 N2 Rh1 128.8(9) . . ?
C10 N2 Rh1 123.5(9) . . ?
C12 N3 C15 105.1(11) . . ?
C12 N3 Rh1 125.2(9) . . ?
C15 N3 Rh1 129.7(9) . . ?
C17 N4 C20 107.6(12) . . ?
C17 N4 Rh1 129.3(9) . . ?
C20 N4 Rh1 122.1(9) . . ?
C20 C1 C2 128.3(15) . . ?
C20 C1 H1 115.9 . . ?
C2 C1 H1 115.9 . . ?
N1 C2 C1 123.8(14) . . ?
N1 C2 C3 112.2(13) . . ?
C1 C2 C3 123.9(14) . . ?
C4 C3 C2 106.7(14) . . ?
C4 C3 C25 126.3(15) . . ?
C2 C3 C25 126.0(14) . . ?
C3 C4 C5 106.7(13) . . ?
C3 C4 C21 124.2(14) . . ?
C5 C4 C21 129.2(14) . . ?
N1 C5 C6 124.5(13) . . ?
N1 C5 C4 109.6(12) . . ?
C6 C5 C4 125.9(13) . . ?
C7 C6 C5 123.6(13) . . ?
C7 C6 C49 117.2(13) . . ?
C5 C6 C49 118.7(13) . . ?
N2 C7 C6 124.6(13) . . ?
N2 C7 C8 108.0(12) . . ?
C6 C7 C8 127.3(13) . . ?
C9 C8 C7 107.8(13) . . ?
C9 C8 C22 122.9(14) . . ?
C7 C8 C22 129.3(14) . . ?
C8 C9 C10 107.0(12) . . ?
C8 C9 C31 127.6(13) . . ?
C10 C9 C31 125.2(13) . . ?
C11 C10 N2 126.5(13) . . ?
C11 C10 C9 123.5(13) . . ?
N2 C10 C9 109.9(12) . . ?
C10 C11 C12 127.4(14) . . ?
C10 C11 H11 116.3 . . ?
C12 C11 H11 116.3 . . ?
N3 C12 C11 124.7(13) . . ?
N3 C12 C13 112.1(12) . . ?
C11 C12 C13 123.2(13) . . ?
C14 C13 C12 106.5(13) . . ?
C14 C13 C37 128.7(14) . . ?
C12 C13 C37 124.2(13) . . ?
C13 C14 C15 107.0(13) . . ?
C13 C14 C23 123.5(14) . . ?
C15 C14 C23 129.5(14) . . ?
C16 C15 N3 123.9(13) . . ?
C16 C15 C14 127.0(13) . . ?
N3 C15 C14 109.1(12) . . ?
C15 C16 C17 124.6(13) . . ?
C15 C16 C55 116.7(13) . . ?
C17 C16 C55 118.7(13) . . ?
N4 C17 C16 123.9(13) . . ?
N4 C17 C18 109.8(12) . . ?
C16 C17 C18 126.3(14) . . ?
C19 C18 C17 106.7(13) . . ?
C19 C18 C24 122.9(15) . . ?
C17 C18 C24 130.3(15) . . ?
C18 C19 C20 106.8(13) . . ?
C18 C19 C43 127.9(15) . . ?
C20 C19 C43 125.3(14) . . ?
C1 C20 N4 127.1(14) . . ?
C1 C20 C19 123.7(14) . . ?
N4 C20 C19 109.2(13) . . ?
C4 C21 H21A 109.5 . . ?
C4 C21 H21B 109.5 . . ?
H21A C21 H21B 109.5 . . ?
C4 C21 H21C 109.5 . . ?
H21A C21 H21C 109.5 . . ?
H21B C21 H21C 109.5 . . ?
C8 C22 H22A 109.5 . . ?
C8 C22 H22B 109.5 . . ?
H22A C22 H22B 109.5 . . ?
C8 C22 H22C 109.5 . . ?
H22A C22 H22C 109.5 . . ?
H22B C22 H22C 109.5 . . ?
C14 C23 H23A 109.5 . . ?
C14 C23 H23B 109.5 . . ?
H23A C23 H23B 109.5 . . ?
C14 C23 H23C 109.5 . . ?
H23A C23 H23C 109.5 . . ?
H23B C23 H23C 109.5 . . ?
C18 C24 H24A 109.5 . . ?
C18 C24 H24B 109.5 . . ?
H24A C24 H24B 109.5 . . ?
C18 C24 H24C 109.5 . . ?
H24A C24 H24C 109.5 . . ?
H24B C24 H24C 109.5 . . ?
C3 C25 C26 113.0(19) . . ?
C3 C25 H25A 109.0 . . ?
C26 C25 H25A 109.0 . . ?
C3 C25 H25B 109.0 . . ?
C26 C25 H25B 109.0 . . ?
H25A C25 H25B 107.8 . . ?
C25 C26 C27 111.5(10) . . ?
C25 C26 H26A 109.3 . . ?
C27 C26 H26A 109.3 . . ?
C25 C26 H26B 109.3 . . ?
C27 C26 H26B 109.3 . . ?
H26A C26 H26B 108.0 . . ?
C28 C27 C26 113.0(10) . . ?
C28 C27 H27A 109.0 . . ?
C26 C27 H27A 109.0 . . ?
C28 C27 H27B 109.0 . . ?
C26 C27 H27B 109.0 . . ?
H27A C27 H27B 107.8 . . ?
C27 C28 C29 112.6(10) . . ?
C27 C28 H28A 109.1 . . ?
C29 C28 H28A 109.1 . . ?
C27 C28 H28B 109.1 . . ?
C29 C28 H28B 109.1 . . ?
H28A C28 H28B 107.8 . . ?
C28 C29 C30 112.2(10) . . ?
C28 C29 H29A 109.2 . . ?
C30 C29 H29A 109.1 . . ?
C28 C29 H29B 109.2 . . ?
C30 C29 H29B 109.2 . . ?
H29A C29 H29B 107.9 . . ?
C29 C30 H30A 109.5 . . ?
C29 C30 H30B 109.5 . . ?
H30A C30 H30B 109.5 . . ?
C29 C30 H30C 109.5 . . ?
H30A C30 H30C 109.5 . . ?
H30B C30 H30C 109.5 . . ?
C27' C26' H26C 109.6 . . ?
C27' C26' H26D 109.6 . . ?
H26C C26' H26D 108.1 . . ?
C28' C27' C26' 113.3(10) . . ?
C28' C27' H27C 108.9 . . ?
C26' C27' H27C 108.9 . . ?
C28' C27' H27D 108.9 . . ?
C26' C27' H27D 108.9 . . ?
H27C C27' H27D 107.7 . . ?
C27' C28' C29' 113.6(11) . . ?
C27' C28' H28C 108.8 . . ?
C29' C28' H28C 108.8 . . ?
C27' C28' H28D 108.8 . . ?
C29' C28' H28D 108.8 . . ?
H28C C28' H28D 107.7 . . ?
C28' C29' C30' 112.5(11) . . ?
C28' C29' H29C 109.1 . . ?
C30' C29' H29C 109.1 . . ?
C28' C29' H29D 109.1 . . ?
C30' C29' H29D 109.1 . . ?
H29C C29' H29D 107.8 . . ?
C29' C30' H30D 109.5 . . ?
C29' C30' H30E 109.5 . . ?
H30D C30' H30E 109.5 . . ?
C29' C30' H30F 109.5 . . ?
H30D C30' H30F 109.5 . . ?
H30E C30' H30F 109.5 . . ?
C32 C31 C9 116.0(16) . . ?
C32 C31 H31A 108.3 . . ?
C9 C31 H31A 108.3 . . ?
C32 C31 H31B 108.3 . . ?
C9 C31 H31B 108.3 . . ?
H31A C31 H31B 107.4 . . ?
C31 C32 C33 114.0(10) . . ?
C31 C32 H32A 108.7 . . ?
C33 C32 H32A 108.7 . . ?
C31 C32 H32B 108.8 . . ?
C33 C32 H32B 108.8 . . ?
H32A C32 H32B 107.6 . . ?
C32 C33 C34 111.0(9) . . ?
C32 C33 H33A 109.4 . . ?
C34 C33 H33A 109.4 . . ?
C32 C33 H33B 109.5 . . ?
C34 C33 H33B 109.4 . . ?
H33A C33 H33B 108.0 . . ?
C35 C34 C33 113.5(10) . . ?
C35 C34 H34A 108.9 . . ?
C33 C34 H34A 108.9 . . ?
C35 C34 H34B 108.9 . . ?
C33 C34 H34B 108.9 . . ?
H34A C34 H34B 107.7 . . ?
C34 C35 C36 112.6(10) . . ?
C34 C35 H35A 109.1 . . ?
C36 C35 H35A 109.1 . . ?
C34 C35 H35B 109.1 . . ?
C36 C35 H35B 109.1 . . ?
H35A C35 H35B 107.8 . . ?
C35 C36 H36A 109.5 . . ?
C35 C36 H36B 109.5 . . ?
H36A C36 H36B 109.5 . . ?
C35 C36 H36C 109.5 . . ?
H36A C36 H36C 109.5 . . ?
H36B C36 H36C 109.5 . . ?
C33' C32' H32C 107.6 . . ?
C33' C32' H32D 108.0 . . ?
H32C C32' H32D 107.2 . . ?
C32' C33' C34' 112.4(10) . . ?
C32' C33' H33C 108.9 . . ?
C34' C33' H33C 109.1 . . ?
C32' C33' H33D 109.3 . . ?
C34' C33' H33D 109.2 . . ?
H33C C33' H33D 107.9 . . ?
C35' C34' C33' 112.1(10) . . ?
C35' C34' H34C 109.2 . . ?
C33' C34' H34C 109.2 . . ?
C35' C34' H34D 109.2 . . ?
C33' C34' H34D 109.2 . . ?
H34C C34' H34D 107.9 . . ?
C36' C35' C34' 112.7(11) . . ?
C36' C35' H35C 109.1 . . ?
C34' C35' H35C 109.0 . . ?
C36' C35' H35D 109.1 . . ?
C34' C35' H35D 109.1 . . ?
H35C C35' H35D 107.8 . . ?
C35' C36' H36D 109.5 . . ?
C35' C36' H36E 109.5 . . ?
H36D C36' H36E 109.5 . . ?
C35' C36' H36F 109.5 . . ?
H36D C36' H36F 109.5 . . ?
H36E C36' H36F 109.5 . . ?
C38 C37 C13 112.5(11) . . ?
C38 C37 H37A 109.1 . . ?
C13 C37 H37A 109.1 . . ?
C38 C37 H37B 109.1 . . ?
C13 C37 H37B 109.1 . . ?
H37A C37 H37B 107.8 . . ?
C39 C38 C37 113.1(9) . . ?
C39 C38 H38A 109.0 . . ?
C37 C38 H38A 109.0 . . ?
C39 C38 H38B 109.0 . . ?
C37 C38 H38B 109.0 . . ?
H38A C38 H38B 107.8 . . ?
C38 C39 C40 112.5(9) . . ?
C38 C39 H39A 109.1 . . ?
C40 C39 H39A 109.1 . . ?
C38 C39 H39B 109.1 . . ?
C40 C39 H39B 109.1 . . ?
H39A C39 H39B 107.8 . . ?
C41 C40 C39 112.9(9) . . ?
C41 C40 H40A 109.0 . . ?
C39 C40 H40A 109.0 . . ?
C41 C40 H40B 109.0 . . ?
C39 C40 H40B 109.0 . . ?
H40A C40 H40B 107.8 . . ?
C42 C41 C40 112.8(10) . . ?
C42 C41 H41A 109.0 . . ?
C40 C41 H41A 109.0 . . ?
C42 C41 H41B 109.0 . . ?
C40 C41 H41B 109.0 . . ?
H41A C41 H41B 107.8 . . ?
C41 C42 H42A 109.5 . . ?
C41 C42 H42B 109.5 . . ?
H42A C42 H42B 109.5 . . ?
C41 C42 H42C 109.5 . . ?
H42A C42 H42C 109.5 . . ?
H42B C42 H42C 109.5 . . ?
C19 C43 C44 113.7(15) . . ?
C19 C43 H43A 108.8 . . ?
C44 C43 H43A 108.8 . . ?
C19 C43 H43B 108.8 . . ?
C44 C43 H43B 108.8 . . ?
H43A C43 H43B 107.7 . . ?
C43 C44 C45 116.1(17) . . ?
C43 C44 H44A 108.3 . . ?
C45 C44 H44A 108.3 . . ?
C43 C44 H44B 108.3 . . ?
C45 C44 H44B 108.3 . . ?
H44A C44 H44B 107.4 . . ?
C46 C45 C44 115.1(19) . . ?
C46 C45 H45A 108.5 . . ?
C44 C45 H45A 108.5 . . ?
C46 C45 H45B 108.5 . . ?
C44 C45 H45B 108.5 . . ?
H45A C45 H45B 107.5 . . ?
C47 C46 C45 116(2) . . ?
C47 C46 H46A 108.2 . . ?
C45 C46 H46A 108.2 . . ?
C47 C46 H46B 108.2 . . ?
C45 C46 H46B 108.2 . . ?
H46A C46 H46B 107.3 . . ?
C46 C47 C48 117(3) . . ?
C46 C47 H47A 108.2 . . ?
C48 C47 H47A 108.2 . . ?
C46 C47 H47B 108.2 . . ?
C48 C47 H47B 108.2 . . ?
H47A C47 H47B 107.3 . . ?
C47 C48 H48A 109.5 . . ?
C47 C48 H48B 109.5 . . ?
H48A C48 H48B 109.5 . . ?
C47 C48 H48C 109.5 . . ?
H48A C48 H48C 109.5 . . ?
H48B C48 H48C 109.5 . . ?
C50 C49 C54 116.4(16) . . ?
C50 C49 C6 119.5(15) . . ?
C54 C49 C6 124.1(14) . . ?
C49 C50 C51 122(2) . . ?
C49 C50 H50 119.2 . . ?
C51 C50 H50 119.2 . . ?
C52 C51 C50 118(2) . . ?
C52 C51 H51 120.9 . . ?
C50 C51 H51 120.9 . . ?
C53 C52 C51 123(2) . . ?
C53 C52 H52 118.7 . . ?
C51 C52 H52 118.7 . . ?
C52 C53 C54 118.0(19) . . ?
C52 C53 H53 121.0 . . ?
C54 C53 H53 121.0 . . ?
C53 C54 C49 123.0(17) . . ?
C53 C54 H54 118.5 . . ?
C49 C54 H54 118.5 . . ?
C56 C55 C60 119.8(16) . . ?
C56 C55 C16 119.4(14) . . ?
C60 C55 C16 120.8(15) . . ?
C55 C56 C57 120.4(17) . . ?
C55 C56 H56 119.8 . . ?
C57 C56 H56 119.8 . . ?
C58 C57 C56 118(2) . . ?
C58 C57 H57 121.2 . . ?
C56 C57 H57 121.2 . . ?
C59 C58 C57 124(2) . . ?
C59 C58 H58 117.9 . . ?
C57 C58 H58 117.9 . . ?
C58 C59 C60 119(2) . . ?
C58 C59 H59 120.7 . . ?
C60 C59 H59 120.7 . . ?
C55 C60 C59 119.3(18) . . ?
C55 C60 H60 120.4 . . ?
C59 C60 H60 120.4 . . ?

loop_
_geom_bond_atom_site_label_1
_geom_bond_atom_site_label_2
_geom_bond_distance
_geom_bond_site_symmetry_2
_geom_bond_publ_flag
I1 Rh1 2.535(2) . ?
Rh1 N1 2.007(12) . ?
Rh1 N3 2.013(11) . ?
Rh1 N2 2.041(11) . ?
Rh1 N4 2.041(11) . ?
N1 C5 1.387(19) . ?
N1 C2 1.392(19) . ?
N2 C7 1.386(18) . ?
N2 C10 1.387(18) . ?
N3 C12 1.380(18) . ?
N3 C15 1.409(19) . ?
N4 C17 1.383(19) . ?
N4 C20 1.389(19) . ?
C1 C20 1.35(2) . ?
C1 C2 1.40(2) . ?
C1 H1 0.9500 . ?
C2 C3 1.41(2) . ?
C3 C4 1.38(2) . ?
C3 C25 1.49(2) . ?
C4 C5 1.47(2) . ?
C4 C21 1.51(2) . ?
C5 C6 1.41(2) . ?
C6 C7 1.40(2) . ?
C6 C49 1.48(2) . ?
C7 C8 1.49(2) . ?
C8 C9 1.35(2) . ?
C8 C22 1.50(2) . ?
C9 C10 1.46(2) . ?
C9 C31 1.51(2) . ?
C10 C11 1.36(2) . ?
C11 C12 1.41(2) . ?
C11 H11 0.9500 . ?
C12 C13 1.44(2) . ?
C13 C14 1.37(2) . ?
C13 C37 1.53(2) . ?
C14 C15 1.48(2) . ?
C14 C23 1.50(2) . ?
C15 C16 1.39(2) . ?
C16 C17 1.40(2) . ?
C16 C55 1.49(2) . ?
C17 C18 1.46(2) . ?
C18 C19 1.39(2) . ?
C18 C24 1.47(2) . ?
C19 C20 1.47(2) . ?
C19 C43 1.48(2) . ?
C21 H21A 0.9800 . ?
C21 H21B 0.9800 . ?
C21 H21C 0.9800 . ?
C22 H22A 0.9800 . ?
C22 H22B 0.9800 . ?
C22 H22C 0.9800 . ?
C23 H23A 0.9800 . ?
C23 H23B 0.9800 . ?
C23 H23C 0.9800 . ?
C24 H24A 0.9800 . ?
C24 H24B 0.9800 . ?
C24 H24C 0.9800 . ?
C25 C26 1.519(11) . ?
C25 H25A 0.9900 . ?
C25 H25B 0.9900 . ?
C26 C27 1.521(11) . ?
C26 H26A 0.9900 . ?
C26 H26B 0.9900 . ?
C27 C28 1.512(11) . ?
C27 H27A 0.9900 . ?
C27 H27B 0.9900 . ?
C28 C29 1.517(11) . ?
C28 H28A 0.9900 . ?
C28 H28B 0.9900 . ?
C29 C30 1.519(11) . ?
C29 H29A 0.9900 . ?
C29 H29B 0.9900 . ?
C30 H30A 0.9800 . ?
C30 H30B 0.9800 . ?
C30 H30C 0.9800 . ?
C26' C27' 1.513(11) . ?
C26' H26C 0.9900 . ?
C26' H26D 0.9900 . ?
C27' C28' 1.511(11) . ?
C27' H27C 0.9900 . ?
C27' H27D 0.9900 . ?
C28' C29' 1.513(11) . ?
C28' H28C 0.9900 . ?
C28' H28D 0.9900 . ?
C29' C30' 1.519(11) . ?
C29' H29C 0.9900 . ?
C29' H29D 0.9900 . ?
C30' H30D 0.9800 . ?
C30' H30E 0.9800 . ?
C30' H30F 0.9800 . ?
C31 C32 1.504(10) . ?
C31 H31A 0.9900 . ?
C31 H31B 0.9900 . ?
C32 C33 1.519(11) . ?
C32 H32A 0.9900 . ?
C32 H32B 0.9900 . ?
C33 C34 1.526(11) . ?
C33 H33A 0.9900 . ?
C33 H33B 0.9900 . ?
C34 C35 1.505(11) . ?
C34 H34A 0.9900 . ?
C34 H34B 0.9900 . ?
C35 C36 1.522(11) . ?
C35 H35A 0.9900 . ?
C35 H35B 0.9900 . ?
C36 H36A 0.9800 . ?
C36 H36B 0.9800 . ?
C36 H36C 0.9800 . ?
C32' C33' 1.512(11) . ?
C32' H32C 0.9900 . ?
C32' H32D 0.9900 . ?
C33' C34' 1.523(11) . ?
C33' H33C 0.9900 . ?
C33' H33D 0.9900 . ?
C34' C35' 1.517(11) . ?
C34' H34C 0.9900 . ?
C34' H34D 0.9900 . ?
C35' C36' 1.516(11) . ?
C35' H35C 0.9900 . ?
C35' H35D 0.9900 . ?
C36' H36D 0.9800 . ?
C36' H36E 0.9800 . ?
C36' H36F 0.9800 . ?
C37 C38 1.519(10) . ?
C37 H37A 0.9900 . ?
C37 H37B 0.9900 . ?
C38 C39 1.515(10) . ?
C38 H38A 0.9900 . ?
C38 H38B 0.9900 . ?
C39 C40 1.517(11) . ?
C39 H39A 0.9900 . ?
C39 H39B 0.9900 . ?
C40 C41 1.516(11) . ?
C40 H40A 0.9900 . ?
C40 H40B 0.9900 . ?
C41 C42 1.512(11) . ?
C41 H41A 0.9900 . ?
C41 H41B 0.9900 . ?
C42 H42A 0.9800 . ?
C42 H42B 0.9800 . ?
C42 H42C 0.9800 . ?
C43 C44 1.51(3) . ?
C43 H43A 0.9900 . ?
C43 H43B 0.9900 . ?
C44 C45 1.51(3) . ?
C44 H44A 0.9900 . ?
C44 H44B 0.9900 . ?
C45 C46 1.51(3) . ?
C45 H45A 0.9900 . ?
C45 H45B 0.9900 . ?
C46 C47 1.38(4) . ?
C46 H46A 0.9900 . ?
C46 H46B 0.9900 . ?
C47 C48 1.47(4) . ?
C47 H47A 0.9900 . ?
C47 H47B 0.9900 . ?
C48 H48A 0.9800 . ?
C48 H48B 0.9800 . ?
C48 H48C 0.9800 . ?
C49 C50 1.37(2) . ?
C49 C54 1.39(2) . ?
C50 C51 1.41(3) . ?
C50 H50 0.9500 . ?
C51 C52 1.36(3) . ?
C51 H51 0.9500 . ?
C52 C53 1.34(3) . ?
C52 H52 0.9500 . ?
C53 C54 1.38(3) . ?
C53 H53 0.9500 . ?
C54 H54 0.9500 . ?
C55 C56 1.39(2) . ?
C55 C60 1.39(2) . ?
C56 C57 1.41(3) . ?
C56 H56 0.9500 . ?
C57 C58 1.36(3) . ?
C57 H57 0.9500 . ?
C58 C59 1.34(3) . ?
C58 H58 0.9500 . ?
C59 C60 1.43(3) . ?
C59 H59 0.9500 . ?
C60 H60 0.9500 . ?

loop_
_geom_torsion_atom_site_label_1
_geom_torsion_atom_site_label_2
_geom_torsion_atom_site_label_3
_geom_torsion_atom_site_label_4
_geom_torsion
_geom_torsion_site_symmetry_1
_geom_torsion_site_symmetry_2
_geom_torsion_site_symmetry_3
_geom_torsion_site_symmetry_4
_geom_torsion_publ_flag
N3 Rh1 N1 C5 -95(5) . . . . ?
N2 Rh1 N1 C5 -8.3(13) . . . . ?
N4 Rh1 N1 C5 173.9(13) . . . . ?
I1 Rh1 N1 C5 85.9(12) . . . . ?
N3 Rh1 N1 C2 92(5) . . . . ?
N2 Rh1 N1 C2 178.4(12) . . . . ?
N4 Rh1 N1 C2 0.6(12) . . . . ?
I1 Rh1 N1 C2 -87.3(11) . . . . ?
N1 Rh1 N2 C7 13.3(12) . . . . ?
N3 Rh1 N2 C7 -172.3(12) . . . . ?
N4 Rh1 N2 C7 107(12) . . . . ?
I1 Rh1 N2 C7 -75.0(11) . . . . ?
N1 Rh1 N2 C10 -176.9(11) . . . . ?
N3 Rh1 N2 C10 -2.5(11) . . . . ?
N4 Rh1 N2 C10 -83(12) . . . . ?
I1 Rh1 N2 C10 94.9(10) . . . . ?
N1 Rh1 N3 C12 85(5) . . . . ?
N2 Rh1 N3 C12 -0.9(11) . . . . ?
N4 Rh1 N3 C12 177.0(11) . . . . ?
I1 Rh1 N3 C12 -95.4(11) . . . . ?
N1 Rh1 N3 C15 -95(5) . . . . ?
N2 Rh1 N3 C15 179.3(12) . . . . ?
N4 Rh1 N3 C15 -2.9(12) . . . . ?
I1 Rh1 N3 C15 84.8(12) . . . . ?
N1 Rh1 N4 C17 -173.5(12) . . . . ?
N3 Rh1 N4 C17 12.1(12) . . . . ?
N2 Rh1 N4 C17 93(12) . . . . ?
I1 Rh1 N4 C17 -85.2(12) . . . . ?
N1 Rh1 N4 C20 -6.4(11) . . . . ?
N3 Rh1 N4 C20 179.2(11) . . . . ?
N2 Rh1 N4 C20 -100(12) . . . . ?
I1 Rh1 N4 C20 82.0(11) . . . . ?
C5 N1 C2 C1 -171.3(14) . . . . ?
Rh1 N1 C2 C1 3(2) . . . . ?
C5 N1 C2 C3 3.8(17) . . . . ?
Rh1 N1 C2 C3 178.5(10) . . . . ?
C20 C1 C2 N1 -2(3) . . . . ?
C20 C1 C2 C3 -176.9(16) . . . . ?
N1 C2 C3 C4 -2.3(18) . . . . ?
C1 C2 C3 C4 172.8(15) . . . . ?
N1 C2 C3 C25 -171.6(14) . . . . ?
C1 C2 C3 C25 4(2) . . . . ?
C2 C3 C4 C5 -0.1(17) . . . . ?
C25 C3 C4 C5 169.1(14) . . . . ?
C2 C3 C4 C21 -179.9(14) . . . . ?
C25 C3 C4 C21 -11(3) . . . . ?
C2 N1 C5 C6 174.2(14) . . . . ?
Rh1 N1 C5 C6 0(2) . . . . ?
C2 N1 C5 C4 -3.8(16) . . . . ?
Rh1 N1 C5 C4 -178.1(10) . . . . ?
C3 C4 C5 N1 2.5(17) . . . . ?
C21 C4 C5 N1 -177.8(14) . . . . ?
C3 C4 C5 C6 -175.4(15) . . . . ?
C21 C4 C5 C6 4(3) . . . . ?
N1 C5 C6 C7 8(2) . . . . ?
C4 C5 C6 C7 -173.9(14) . . . . ?
N1 C5 C6 C49 -163.3(14) . . . . ?
C4 C5 C6 C49 14(2) . . . . ?
C10 N2 C7 C6 178.5(13) . . . . ?
Rh1 N2 C7 C6 -10(2) . . . . ?
C10 N2 C7 C8 2.6(15) . . . . ?
Rh1 N2 C7 C8 173.7(9) . . . . ?
C5 C6 C7 N2 -3(2) . . . . ?
C49 C6 C7 N2 168.8(13) . . . . ?
C5 C6 C7 C8 172.1(14) . . . . ?
C49 C6 C7 C8 -16(2) . . . . ?
N2 C7 C8 C9 -0.9(16) . . . . ?
C6 C7 C8 C9 -176.7(14) . . . . ?
N2 C7 C8 C22 178.8(15) . . . . ?
C6 C7 C8 C22 3(3) . . . . ?
C7 C8 C9 C10 -1.0(16) . . . . ?
C22 C8 C9 C10 179.2(14) . . . . ?
C7 C8 C9 C31 175.6(13) . . . . ?
C22 C8 C9 C31 -4(2) . . . . ?
C7 N2 C10 C11 176.0(14) . . . . ?
Rh1 N2 C10 C11 4(2) . . . . ?
C7 N2 C10 C9 -3.2(15) . . . . ?
Rh1 N2 C10 C9 -175.0(9) . . . . ?
C8 C9 C10 C11 -176.6(14) . . . . ?
C31 C9 C10 C11 7(2) . . . . ?
C8 C9 C10 N2 2.7(16) . . . . ?
C31 C9 C10 N2 -174.0(12) . . . . ?
N2 C10 C11 C12 -2(2) . . . . ?
C9 C10 C11 C12 177.0(14) . . . . ?
C15 N3 C12 C11 -177.1(14) . . . . ?
Rh1 N3 C12 C11 3(2) . . . . ?
C15 N3 C12 C13 3.3(16) . . . . ?
Rh1 N3 C12 C13 -176.6(9) . . . . ?
C10 C11 C12 N3 -2(2) . . . . ?
C10 C11 C12 C13 177.7(14) . . . . ?
N3 C12 C13 C14 -0.9(17) . . . . ?
C11 C12 C13 C14 179.5(14) . . . . ?
N3 C12 C13 C37 171.5(13) . . . . ?
C11 C12 C13 C37 -8(2) . . . . ?
C12 C13 C14 C15 -1.8(16) . . . . ?
C37 C13 C14 C15 -173.8(14) . . . . ?
C12 C13 C14 C23 176.7(14) . . . . ?
C37 C13 C14 C23 5(3) . . . . ?
C12 N3 C15 C16 174.1(14) . . . . ?
Rh1 N3 C15 C16 -6(2) . . . . ?
C12 N3 C15 C14 -4.3(15) . . . . ?
Rh1 N3 C15 C14 175.5(9) . . . . ?
C13 C14 C15 C16 -174.4(15) . . . . ?
C23 C14 C15 C16 7(3) . . . . ?
C13 C14 C15 N3 3.9(17) . . . . ?
C23 C14 C15 N3 -174.5(15) . . . . ?
N3 C15 C16 C17 9(2) . . . . ?
C14 C15 C16 C17 -172.9(14) . . . . ?
N3 C15 C16 C55 -172.3(13) . . . . ?
C14 C15 C16 C55 6(2) . . . . ?
C20 N4 C17 C16 178.3(14) . . . . ?
Rh1 N4 C17 C16 -13(2) . . . . ?
C20 N4 C17 C18 -0.9(16) . . . . ?
Rh1 N4 C17 C18 167.7(10) . . . . ?
C15 C16 C17 N4 1(2) . . . . ?
C55 C16 C17 N4 -178.1(13) . . . . ?
C15 C16 C17 C18 179.8(15) . . . . ?
C55 C16 C17 C18 1(2) . . . . ?
N4 C17 C18 C19 1.1(17) . . . . ?
C16 C17 C18 C19 -178.1(15) . . . . ?
N4 C17 C18 C24 176.9(16) . . . . ?
C16 C17 C18 C24 -2(3) . . . . ?
C17 C18 C19 C20 -0.8(17) . . . . ?
C24 C18 C19 C20 -177.0(15) . . . . ?
C17 C18 C19 C43 179.0(15) . . . . ?
C24 C18 C19 C43 3(3) . . . . ?
C2 C1 C20 N4 -5(3) . . . . ?
C2 C1 C20 C19 173.5(15) . . . . ?
C17 N4 C20 C1 179.1(15) . . . . ?
Rh1 N4 C20 C1 9(2) . . . . ?
C17 N4 C20 C19 0.4(16) . . . . ?
Rh1 N4 C20 C19 -169.2(10) . . . . ?
C18 C19 C20 C1 -178.4(15) . . . . ?
C43 C19 C20 C1 2(3) . . . . ?
C18 C19 C20 N4 0.2(18) . . . . ?
C43 C19 C20 N4 -179.5(14) . . . . ?
C4 C3 C25 C26 -92(2) . . . . ?
C2 C3 C25 C26 75(2) . . . . ?
C3 C25 C26 C27 67(3) . . . . ?
C25 C26 C27 C28 174(2) . . . . ?
C26 C27 C28 C29 90(4) . . . . ?
C27 C28 C29 C30 174(4) . . . . ?
C26' C27' C28' C29' -101(4) . . . . ?
C27' C28' C29' C30' -153(4) . . . . ?
C8 C9 C31 C32 -71.8(19) . . . . ?
C10 C9 C31 C32 104.2(17) . . . . ?
C9 C31 C32 C33 -75(3) . . . . ?
C31 C32 C33 C34 168(3) . . . . ?
C32 C33 C34 C35 169(4) . . . . ?
C33 C34 C35 C36 176(4) . . . . ?
C32' C33' C34' C35' -159(7) . . . . ?
C33' C34' C35' C36' 174(8) . . . . ?
C14 C13 C37 C38 96(2) . . . . ?
C12 C13 C37 C38 -75(2) . . . . ?
C13 C37 C38 C39 173.9(16) . . . . ?
C37 C38 C39 C40 -178.2(18) . . . . ?
C38 C39 C40 C41 178.8(17) . . . . ?
C39 C40 C41 C42 -71(3) . . . . ?
C18 C19 C43 C44 72(2) . . . . ?
C20 C19 C43 C44 -107.9(19) . . . . ?
C19 C43 C44 C45 59(2) . . . . ?
C43 C44 C45 C46 -175.5(19) . . . . ?
C44 C45 C46 C47 -176(2) . . . . ?
C45 C46 C47 C48 -173(3) . . . . ?
C7 C6 C49 C50 -87.7(19) . . . . ?
C5 C6 C49 C50 84.5(19) . . . . ?
C7 C6 C49 C54 92.5(19) . . . . ?
C5 C6 C49 C54 -95.2(19) . . . . ?
C54 C49 C50 C51 2(3) . . . . ?
C6 C49 C50 C51 -177.7(18) . . . . ?
C49 C50 C51 C52 -1(3) . . . . ?
C50 C51 C52 C53 0(4) . . . . ?
C51 C52 C53 C54 1(3) . . . . ?
C52 C53 C54 C49 0(3) . . . . ?
C50 C49 C54 C53 -2(3) . . . . ?
C6 C49 C54 C53 178.1(16) . . . . ?
C15 C16 C55 C56 85.6(18) . . . . ?
C17 C16 C55 C56 -95.5(18) . . . . ?
C15 C16 C55 C60 -93.4(19) . . . . ?
C17 C16 C55 C60 85.5(19) . . . . ?
C60 C55 C56 C57 -3(3) . . . . ?
C16 C55 C56 C57 178.0(16) . . . . ?
C55 C56 C57 C58 3(3) . . . . ?
C56 C57 C58 C59 -1(4) . . . . ?
C57 C58 C59 C60 0(4) . . . . ?
C56 C55 C60 C59 2(3) . . . . ?
C16 C55 C60 C59 -179.4(16) . . . . ?
C58 C59 C60 C55 0(3) . . . . ?
